data_4504802
loop_
_publ_author_name
'Reddy, L. Sreenivas'
'Basavoju, Srinivas'
'Vangala, Venu R.'
'Nangia, Ashwini'

_publ_section_title
;
 Hydrogen Bonding in Crystal Structures ofN,N&#x2018;-Bis(3-pyridyl)urea.
 Why Is the N&#x2212;H&#x00B7;&#x00B7;&#x00B7;O Tape Synthon Absent in
 Diaryl Ureas with Electron-Withdrawing Groups?
;
_journal_issue 1
_journal_name_full 'Crystal Growth &amp; Design'
_journal_page_first 161
_journal_paper_doi 10.1021/cg0580152
_journal_volume 6
_journal_year 2006
_chemical_formula_moiety 'C11 H10 N4 O, 2 (H2 O)'
_chemical_formula_sum 'C11 H14 N4 O3'
_chemical_formula_weight 250.26
_chemical_melting_point 499
_chemical_name_common 1,3-bis(3-pyridyl)ureadihydrate
_chemical_name_systematic
; 
 1,3-bis(3-pyridyl)ureadihydrate 
;
_space_group_IT_number 14
_symmetry_cell_setting monoclinic
_symmetry_space_group_name_Hall '-P 2ybc'
_symmetry_space_group_name_H-M 'P 1 21/c 1'
_atom_sites_solution_hydrogens geom
_atom_sites_solution_primary direct
_atom_sites_solution_secondary difmap
_audit_creation_method SHELXL-97
_cell_angle_alpha 90.00
_cell_angle_beta 101.260(2)
_cell_angle_gamma 90.00
_cell_formula_units_Z 4
_cell_length_a 6.7932(8)
_cell_length_b 19.560(2)
_cell_length_c 9.2746(11)
_cell_measurement_reflns_used 920
_cell_measurement_temperature 100(2)
_cell_measurement_theta_max 24.93
_cell_measurement_theta_min 2.47
_cell_volume 1208.6(2)
_computing_cell_refinement 'Bruker SMART'
_computing_data_collection 'Bruker SMART'
_computing_data_reduction 'Bruker SAINT'
_computing_structure_refinement 'SHELXL-97 (Sheldrick, 1997)'
_computing_structure_solution 'SHELXS-97 (Sheldrick, 1990)'
_diffrn_ambient_temperature 100(2)
_diffrn_measured_fraction_theta_full 0.997
_diffrn_measured_fraction_theta_max 0.997
_diffrn_measurement_device_type 'CCD area detector'
_diffrn_measurement_method 'phi and omega scans'
_diffrn_radiation_monochromator graphite
_diffrn_radiation_source 'fine-focus sealed tube'
_diffrn_radiation_type MoK\a
_diffrn_radiation_wavelength 0.71073
_diffrn_reflns_av_R_equivalents 0.0388
_diffrn_reflns_av_sigmaI/netI 0.0510
_diffrn_reflns_limit_h_max 8
_diffrn_reflns_limit_h_min -8
_diffrn_reflns_limit_k_max 21
_diffrn_reflns_limit_k_min -24
_diffrn_reflns_limit_l_max 10
_diffrn_reflns_limit_l_min -11
_diffrn_reflns_number 5789
_diffrn_reflns_theta_full 26.01
_diffrn_reflns_theta_max 26.01
_diffrn_reflns_theta_min 2.08
_exptl_absorpt_coefficient_mu 0.103
_exptl_absorpt_correction_T_max 0.9918
_exptl_absorpt_correction_T_min 0.9777
_exptl_absorpt_correction_type multi-scan
_exptl_absorpt_process_details 'Bruker AXS SADABS program'
_exptl_crystal_colour colourless
_exptl_crystal_density_diffrn 1.375
_exptl_crystal_density_method 'not measured'
_exptl_crystal_description needle
_exptl_crystal_F_000 528
_exptl_crystal_size_max 0.22
_exptl_crystal_size_mid 0.10
_exptl_crystal_size_min 0.08
_refine_diff_density_max 0.239
_refine_diff_density_min -0.193
_refine_diff_density_rms 0.044
_refine_ls_extinction_method none
_refine_ls_goodness_of_fit_ref 1.031
_refine_ls_hydrogen_treatment mixed
_refine_ls_matrix_type full
_refine_ls_number_parameters 198
_refine_ls_number_reflns 2386
_refine_ls_number_restraints 0
_refine_ls_restrained_S_all 1.031
_refine_ls_R_factor_all 0.0801
_refine_ls_R_factor_gt 0.0499
_refine_ls_shift/su_max 0.001
_refine_ls_shift/su_mean 0.000
_refine_ls_structure_factor_coef Fsqd
_refine_ls_weighting_details 'calc w=1/[\s^2^(Fo^2^)+(0.0463P)^2^+0.0531P] where P=(Fo^2^+2Fc^2^)/3'
_refine_ls_weighting_scheme calc
_refine_ls_wR_factor_gt 0.0984
_refine_ls_wR_factor_ref 0.1097
_reflns_number_gt 1651
_reflns_number_total 2386
_reflns_threshold_expression >2sigma(I)
_cod_data_source_file cg0580152_dipyurea_3_dihydrare100k.cif
_cod_data_source_block 1,3-bis(3-pyridyl)ureadihydrate
_cod_depositor_comments
;
The following automatic conversions were performed:

'_chemical_melting_point' value '499K' was changed to '499' - the
value should be numeric and without a unit
designator.

'_symmetry_cell_setting' value 'Monoclinic' changed to
'monoclinic' according to
/home/saulius/struct/CIF-dictionaries/cif_core.dic dictionary named
'cif_core.dic' version 2.4.1 from 2010-06-29.

Automatic conversion script
Id: cif_fix_values 1715 2011-07-08 13:25:40Z adriana 
;
_cod_original_cell_volume 1208.7(2)
_cod_original_sg_symbol_Hall '-P 2ybc '
_cod_original_sg_symbol_H-M 'P 2 1 / c'
_cod_database_code 4504802

loop_
_symmetry_equiv_pos_as_xyz
'x, y, z'
'-x, y+1/2, -z+1/2'
'-x, -y, -z'
'x, -y-1/2, z-1/2'

loop_
_atom_site_label
_atom_site_type_symbol
_atom_site_fract_x
_atom_site_fract_y
_atom_site_fract_z
_atom_site_U_iso_or_equiv
_atom_site_adp_type
_atom_site_occupancy
_atom_site_symmetry_multiplicity
_atom_site_calc_flag
_atom_site_refinement_flags
O1 O 0.30054(19) 0.54143(7) 0.67418(14) 0.0302(4) Uani 1 1 d .
N4 N 0.1469(2) 0.62335(10) 0.12434(18) 0.0338(5) Uani 1 1 d .
C2 C 0.3155(3) 0.39908(10) 0.7604(2) 0.0234(4) Uani 1 1 d .
N3 N 0.3517(2) 0.29249(8) 0.89282(18) 0.0307(4) Uani 1 1 d .
N2 N 0.2794(2) 0.42759(8) 0.61898(18) 0.0252(4) Uani 1 1 d .
C8 C 0.2440(3) 0.63289(10) 0.4298(2) 0.0304(5) Uani 1 1 d .
H8 H 0.2783 0.6366 0.5338 0.037 Uiso 1 1 calc R
C4 C 0.3848(3) 0.39829(10) 1.0222(2) 0.0278(5) Uani 1 1 d .
H4 H 0.4082 0.4216 1.1138 0.033 Uiso 1 1 calc R
C3 C 0.3488(3) 0.43491(10) 0.8921(2) 0.0264(5) Uani 1 1 d .
H3 H 0.3468 0.4835 0.8929 0.032 Uiso 1 1 calc R
C7 C 0.2206(3) 0.56948(10) 0.3615(2) 0.0256(5) Uani 1 1 d .
C6 C 0.3166(3) 0.32812(10) 0.7684(2) 0.0275(5) Uani 1 1 d .
H6 H 0.2903 0.3033 0.6786 0.033 Uiso 1 1 calc R
N1 N 0.2418(2) 0.50623(9) 0.43503(17) 0.0284(4) Uani 1 1 d .
C5 C 0.3867(3) 0.32799(11) 1.0185(2) 0.0303(5) Uani 1 1 d .
H5 H 0.4138 0.3037 1.1089 0.036 Uiso 1 1 calc R
C9 C 0.2160(3) 0.69044(11) 0.3419(2) 0.0333(5) Uani 1 1 d .
H9 H 0.2302 0.7346 0.3853 0.040 Uiso 1 1 calc R
C11 C 0.1722(3) 0.56791(11) 0.2086(2) 0.0314(5) Uani 1 1 d .
H11 H 0.1563 0.5245 0.1616 0.038 Uiso 1 1 calc R
C1 C 0.2758(3) 0.49502(10) 0.5838(2) 0.0236(4) Uani 1 1 d .
C10 C 0.1673(3) 0.68375(11) 0.1910(2) 0.0332(5) Uani 1 1 d .
H10 H 0.1476 0.7239 0.1325 0.040 Uiso 1 1 calc R
O3 O 0.9755(11) 0.4024(6) 0.1779(4) 0.044(3) Uani 0.518(18) 1 d P
O2 O 0.2631(3) 0.34787(9) 0.37110(17) 0.0394(4) Uani 1 1 d .
H2 H 0.269(3) 0.3960(10) 0.544(2) 0.025(5) Uiso 1 1 d .
H1 H 0.227(3) 0.4699(9) 0.379(2) 0.026(6) Uiso 1 1 d .
H2A H 0.296(4) 0.3013(15) 0.380(3) 0.078(10) Uiso 1 1 d .
H2B H 0.147(4) 0.3546(14) 0.305(3) 0.086(10) Uiso 1 1 d .
H3B H 0.852(5) 0.4026(17) 0.213(3) 0.083(11) Uiso 1 1 d .
H3A H 0.906(5) 0.3816(17) 0.068(5) 0.128(13) Uiso 1 1 d .
O3A O 0.9043(13) 0.3628(6) 0.1800(4) 0.042(3) Uani 0.489(18) 1 d P

loop_
_atom_site_aniso_label
_atom_site_aniso_U_11
_atom_site_aniso_U_22
_atom_site_aniso_U_33
_atom_site_aniso_U_23
_atom_site_aniso_U_13
_atom_site_aniso_U_12
O1 0.0414(8) 0.0297(8) 0.0196(7) -0.0040(6) 0.0061(6) 0.0007(7)
N4 0.0242(9) 0.0545(13) 0.0232(10) 0.0063(9) 0.0061(7) 0.0071(9)
C2 0.0164(9) 0.0295(11) 0.0243(11) 0.0003(9) 0.0041(8) -0.0005(9)
N3 0.0284(9) 0.0309(10) 0.0328(11) -0.0005(8) 0.0060(7) -0.0020(8)
N2 0.0281(9) 0.0264(10) 0.0206(9) -0.0067(8) 0.0037(7) -0.0016(8)
C8 0.0294(11) 0.0417(13) 0.0203(11) 0.0010(10) 0.0048(8) -0.0011(10)
C4 0.0261(11) 0.0328(12) 0.0248(11) -0.0020(9) 0.0061(8) -0.0045(9)
C3 0.0241(10) 0.0279(11) 0.0271(11) -0.0032(9) 0.0050(8) -0.0025(9)
C7 0.0183(10) 0.0372(12) 0.0221(11) -0.0002(9) 0.0056(8) -0.0010(9)
C6 0.0252(10) 0.0320(12) 0.0254(11) -0.0037(9) 0.0048(8) -0.0002(9)
N1 0.0347(10) 0.0315(11) 0.0192(10) -0.0058(8) 0.0058(7) -0.0017(9)
C5 0.0271(11) 0.0360(13) 0.0275(12) 0.0023(10) 0.0049(8) -0.0043(10)
C9 0.0304(11) 0.0415(13) 0.0287(12) 0.0028(10) 0.0074(9) -0.0017(10)
C11 0.0229(10) 0.0468(13) 0.0245(11) -0.0033(10) 0.0046(8) 0.0031(10)
C1 0.0177(9) 0.0327(12) 0.0213(11) -0.0045(9) 0.0059(7) 0.0008(9)
C10 0.0259(11) 0.0432(14) 0.0323(13) 0.0102(11) 0.0101(9) 0.0036(10)
O3 0.042(3) 0.065(6) 0.026(2) 0.002(2) 0.0064(16) 0.022(3)
O2 0.0534(11) 0.0352(10) 0.0259(9) -0.0074(7) -0.0014(7) 0.0031(8)
O3A 0.046(3) 0.051(5) 0.027(2) -0.004(2) 0.0045(17) 0.020(3)

loop_
_atom_type_symbol
_atom_type_description
_atom_type_scat_dispersion_real
_atom_type_scat_dispersion_imag
_atom_type_scat_source
C C 0.0033 0.0016 'International Tables Vol C Tables 4.2.6.8 and 6.1.1.4'
H H 0.0000 0.0000 'International Tables Vol C Tables 4.2.6.8 and 6.1.1.4'
N N 0.0061 0.0033 'International Tables Vol C Tables 4.2.6.8 and 6.1.1.4'
O O 0.0106 0.0060 'International Tables Vol C Tables 4.2.6.8 and 6.1.1.4'

loop_
_geom_angle_atom_site_label_1
_geom_angle_atom_site_label_2
_geom_angle_atom_site_label_3
_geom_angle
C11 N4 C10 117.57(17)
C3 C2 C6 117.28(17)
C3 C2 N2 126.24(18)
C6 C2 N2 116.48(17)
C6 N3 C5 117.10(17)
C1 N2 C2 127.08(16)
C1 N2 H2 118.5(11)
C2 N2 H2 114.2(11)
C9 C8 C7 117.97(18)
C9 C8 H8 121.0
C7 C8 H8 121.0
C5 C4 C3 119.77(18)
C5 C4 H4 120.1
C3 C4 H4 120.1
C4 C3 C2 118.50(19)
C4 C3 H3 120.7
C2 C3 H3 120.7
C8 C7 C11 117.90(19)
C8 C7 N1 124.99(17)
C11 C7 N1 117.11(18)
N3 C6 C2 124.65(18)
N3 C6 H6 117.7
C2 C6 H6 117.7
C1 N1 C7 127.56(17)
C1 N1 H1 116.2(12)
C7 N1 H1 116.2(12)
N3 C5 C4 122.66(19)
N3 C5 H5 118.7
C4 C5 H5 118.7
C10 C9 C8 120.0(2)
C10 C9 H9 120.0
C8 C9 H9 120.0
N4 C11 C7 124.0(2)
N4 C11 H11 118.0
C7 C11 H11 118.0
O1 C1 N2 124.19(17)
O1 C1 N1 122.93(18)
N2 C1 N1 112.88(17)
N4 C10 C9 122.6(2)
N4 C10 H10 118.7
C9 C10 H10 118.7
O3A O3 H3B 60(2)
O3A O3 H3A 65.1(19)
H3B O3 H3A 94(2)
H2A O2 H2B 111(2)
O3 O3A H3B 62(2)
O3 O3A H3A 66(2)
H3B O3A H3A 96(3)

loop_
_geom_bond_atom_site_label_1
_geom_bond_atom_site_label_2
_geom_bond_distance
O1 C1 1.225(2)
N4 C11 1.328(2)
N4 C10 1.328(3)
C2 C3 1.388(2)
C2 C6 1.390(3)
C2 N2 1.402(2)
N3 C6 1.329(2)
N3 C5 1.338(2)
N2 C1 1.358(2)
N2 H2 0.921(19)
C8 C9 1.381(3)
C8 C7 1.388(3)
C8 H8 0.9500
C4 C5 1.376(3)
C4 C3 1.384(3)
C4 H4 0.9500
C3 H3 0.9500
C7 C11 1.393(3)
C7 N1 1.406(2)
C6 H6 0.9500
N1 C1 1.371(2)
N1 H1 0.873(18)
C5 H5 0.9500
C9 C10 1.380(3)
C9 H9 0.9500
C11 H11 0.9500
C10 H10 0.9500
O3 O3A 0.917(4)
O3 H3B 0.95(3)
O3 H3A 1.12(4)
O2 H2A 0.94(3)
O2 H2B 0.91(3)
O3A H3B 0.93(3)
O3A H3A 1.11(4)
